data_1561458
loop_
_publ_author_name
'Si, Zhen-Xiu'
'Xu, Wei'
'Zheng, Yue-Qing'

_publ_section_title
;
 Synthesis, structure, luminescence and photocatalytic properties of an
 uranyl-2,5-pyridinedicarboxylate coordination polymer
;
_journal_name_full 'Journal of Solid State Chemistry'
_journal_page_first 139
_journal_page_last 144
_journal_paper_doi 10.1016/j.jssc.2016.04.024
_journal_volume 239
_journal_year 2016
_chemical_formula_moiety 'C7 H5 N O7 U, H2 O'
_chemical_formula_sum 'C7 H7 N O8 U'
_chemical_formula_weight 471.17
_space_group_IT_number 2
_space_group_name_Hall '-P 1'
_space_group_name_H-M_alt 'P -1'
_symmetry_cell_setting triclinic
_symmetry_space_group_name_Hall '-P 1'
_symmetry_space_group_name_H-M 'P -1'
_atom_sites_solution_hydrogens geom
_atom_sites_solution_primary direct
_atom_sites_solution_secondary difmap
_audit_creation_method SHELXL-97
_cell_angle_alpha 103.90(3)
_cell_angle_beta 95.50(3)
_cell_angle_gamma 113.37(3)
_cell_formula_units_Z 2
_cell_length_a 7.3781(15)
_cell_length_b 7.9622(16)
_cell_length_c 10.404(2)
_cell_measurement_reflns_used 5278
_cell_measurement_temperature 293(2)
_cell_measurement_theta_max 27.46
_cell_measurement_theta_min 3.07
_cell_volume 531.9(3)
_computing_cell_refinement rapid-auto
_computing_data_collection 'rapid-auto (rigaku, 1998)'
_computing_molecular_graphics 'ortepll (Johnson, 1976)'
_computing_publication_material shelxl-97
_computing_structure_refinement 'SHELXL-97 (Sheldrick, 1997)'
_computing_structure_solution 'SHELXS-97 (Sheldrick, 1990)'
_diffrn_ambient_temperature 293(2)
_diffrn_detector_area_resol_mean 0
_diffrn_measured_fraction_theta_full 0.993
_diffrn_measured_fraction_theta_max 0.993
_diffrn_measurement_device_type 'rigaku r-axis rapid'
_diffrn_measurement_method '\w scan'
_diffrn_radiation_monochromator graphite
_diffrn_radiation_source 'fine-focus sealed tube'
_diffrn_radiation_type MoK\a
_diffrn_radiation_wavelength 0.71073
_diffrn_reflns_av_R_equivalents 0.0687
_diffrn_reflns_av_sigmaI/netI 0.0874
_diffrn_reflns_limit_h_max 9
_diffrn_reflns_limit_h_min -9
_diffrn_reflns_limit_k_max 10
_diffrn_reflns_limit_k_min -10
_diffrn_reflns_limit_l_max 11
_diffrn_reflns_limit_l_min -13
_diffrn_reflns_number 5278
_diffrn_reflns_theta_full 27.48
_diffrn_reflns_theta_max 27.48
_diffrn_reflns_theta_min 3.02
_diffrn_standards_decay_% 0
_diffrn_standards_interval_count image
_diffrn_standards_interval_time 0
_diffrn_standards_number 0
_exptl_absorpt_coefficient_mu 15.289
_exptl_absorpt_correction_T_max 0.217
_exptl_absorpt_correction_T_min 0.013
_exptl_absorpt_correction_type empirical
_exptl_absorpt_process_details ABSCOR(Higashi,1995)
_exptl_crystal_colour yellow
_exptl_crystal_density_diffrn 2.941
_exptl_crystal_density_method 'not measured'
_exptl_crystal_description block
_exptl_crystal_F_000 424
_exptl_crystal_size_max 0.381
_exptl_crystal_size_mid 0.255
_exptl_crystal_size_min 0.1
_refine_diff_density_max 3.015
_refine_diff_density_min -2.961
_refine_diff_density_rms 0.330
_refine_ls_extinction_method none
_refine_ls_goodness_of_fit_ref 1.045
_refine_ls_hydrogen_treatment mixed
_refine_ls_matrix_type full
_refine_ls_number_parameters 166
_refine_ls_number_reflns 2422
_refine_ls_number_restraints 18
_refine_ls_restrained_S_all 1.045
_refine_ls_R_factor_all 0.0458
_refine_ls_R_factor_gt 0.0422
_refine_ls_shift/su_max 0.002
_refine_ls_shift/su_mean 0.000
_refine_ls_structure_factor_coef Fsqd
_refine_ls_weighting_details 'calc w=1/[\s^2^(Fo^2^)+(0.0432P)^2^+1.9065P] where P=(Fo^2^+2Fc^2^)/3'
_refine_ls_weighting_scheme calc
_refine_ls_wR_factor_gt 0.0963
_refine_ls_wR_factor_ref 0.1074
_reflns_number_gt 2240
_reflns_number_total 2422
_reflns_threshold_expression >2sigma(I)
_cod_data_source_file JSSC-2016-239-139.CIF
_cod_data_source_block shx97
_cod_original_cell_volume 532.0(3)
_cod_original_sg_symbol_Hall -P1
_cod_original_sg_symbol_H-M P-1
_cod_database_code 1561458

loop_
_symmetry_equiv_pos_as_xyz
'x, y, z'
'-x, -y, -z'

loop_
_atom_site_label
_atom_site_type_symbol
_atom_site_fract_x
_atom_site_fract_y
_atom_site_fract_z
_atom_site_U_iso_or_equiv
_atom_site_adp_type
_atom_site_occupancy
_atom_site_symmetry_multiplicity
_atom_site_calc_flag
_atom_site_refinement_flags
_atom_site_disorder_assembly
_atom_site_disorder_group
U U 0.78755(4) 0.91940(3) 0.84250(3) 0.01952(14) Uani 1 1 d . . .
O1 O 0.9669(11) 1.0480(11) 0.7584(7) 0.0344(16) Uani 1 1 d . . .
O2 O 0.6019(12) 0.7862(11) 0.9203(8) 0.0381(17) Uani 1 1 d . . .
O3 O 0.6679(11) 1.1594(9) 0.8608(7) 0.0348(16) Uani 1 1 d . . .
O4 O 0.4747(10) 1.2902(9) 0.7963(7) 0.0352(15) Uani 1 1 d . . .
O5 O -0.0194(10) 0.4282(10) 0.2551(7) 0.0384(17) Uani 1 1 d . . .
O6 O 0.2348(10) 0.3603(10) 0.3179(7) 0.0328(15) Uani 1 1 d . . .
O7 O 0.9833(10) 1.1601(9) 1.0416(6) 0.0290(14) Uani 1 1 d D . .
H72 H 0.973(14) 1.214(14) 1.118(5) 0.044 Uiso 1 1 d D . .
H71 H 0.867(7) 1.082(13) 0.997(8) 0.044 Uiso 1 1 d D . .
O8 O 0.2327(12) 1.4550(10) 0.9276(8) 0.0408(17) Uani 1 1 d D . .
H81 H 0.321(14) 1.427(15) 0.897(15) 0.061 Uiso 1 1 d D . .
H82 H 0.147(13) 1.359(10) 0.941(13) 0.061 Uiso 1 1 d D . .
N N 0.4820(11) 0.8441(9) 0.6551(7) 0.0231(15) Uani 1 1 d . . .
C1 C 0.4101(13) 0.9764(11) 0.6644(8) 0.0211(16) Uani 1 1 d . . .
C2 C 0.2472(14) 0.9480(11) 0.5729(10) 0.027(2) Uani 1 1 d . . .
H2A H 0.1970 1.0396 0.5827 0.032 Uiso 1 1 calc R . .
C3 C 0.1563(14) 0.7765(14) 0.4630(10) 0.031(2) Uani 1 1 d . . .
H3A H 0.0470 0.7561 0.3987 0.037 Uiso 1 1 calc R . .
C4 C 0.2256(12) 0.6449(11) 0.4510(9) 0.0220(17) Uani 1 1 d . . .
C5 C 0.3923(12) 0.6803(11) 0.5496(9) 0.0208(16) Uani 1 1 d U . .
H5A H 0.4420 0.5885 0.5420 0.025 Uiso 1 1 calc R . .
C6 C 0.5206(12) 1.1569(11) 0.7819(9) 0.0230(17) Uani 1 1 d . . .
C7 C 0.1409(13) 0.4648(12) 0.3331(9) 0.0230(17) Uani 1 1 d U . .

loop_
_atom_site_aniso_label
_atom_site_aniso_U_11
_atom_site_aniso_U_22
_atom_site_aniso_U_33
_atom_site_aniso_U_23
_atom_site_aniso_U_13
_atom_site_aniso_U_12
U 0.0257(2) 0.01549(19) 0.0151(2) 0.00403(12) 0.00319(13) 0.00731(15)
O1 0.044(4) 0.041(4) 0.021(4) 0.013(3) 0.013(3) 0.018(3)
O2 0.041(4) 0.043(4) 0.029(4) 0.016(3) 0.013(3) 0.014(4)
O3 0.045(4) 0.022(3) 0.035(4) 0.003(3) -0.005(3) 0.019(3)
O4 0.041(4) 0.028(3) 0.040(4) 0.009(3) 0.012(3) 0.018(3)
O5 0.035(3) 0.039(4) 0.030(4) -0.003(3) -0.004(3) 0.014(3)
O6 0.038(3) 0.033(3) 0.022(3) 0.001(3) -0.002(3) 0.017(3)
O7 0.038(3) 0.024(3) 0.019(3) -0.002(2) -0.006(3) 0.015(3)
O8 0.048(4) 0.027(3) 0.037(4) 0.000(3) 0.013(3) 0.011(3)
N 0.033(4) 0.018(3) 0.019(4) 0.001(3) 0.000(3) 0.016(3)
C1 0.027(4) 0.022(4) 0.013(4) 0.000(3) 0.009(3) 0.010(3)
C2 0.039(5) 0.013(4) 0.035(5) 0.009(3) 0.006(4) 0.018(4)
C3 0.029(4) 0.041(5) 0.025(5) 0.015(4) 0.010(4) 0.015(4)
C4 0.025(4) 0.019(4) 0.021(4) 0.005(3) 0.004(3) 0.009(3)
C5 0.024(2) 0.017(2) 0.023(2) 0.0087(17) 0.0008(16) 0.0103(17)
C6 0.025(4) 0.021(4) 0.027(5) 0.011(3) 0.008(3) 0.011(4)
C7 0.026(2) 0.021(2) 0.023(2) 0.0101(17) 0.0031(17) 0.0106(17)

loop_
_atom_type_symbol
_atom_type_description
_atom_type_scat_dispersion_real
_atom_type_scat_dispersion_imag
_atom_type_scat_source
C C 0.0033 0.0016 'International Tables Vol C Tables 4.2.6.8 and 6.1.1.4'
H H 0.0000 0.0000 'International Tables Vol C Tables 4.2.6.8 and 6.1.1.4'
N N 0.0061 0.0033 'International Tables Vol C Tables 4.2.6.8 and 6.1.1.4'
O O 0.0106 0.0060 'International Tables Vol C Tables 4.2.6.8 and 6.1.1.4'
U U -9.6767 9.6646 'International Tables Vol C Tables 4.2.6.8 and 6.1.1.4'

loop_
_geom_angle_atom_site_label_1
_geom_angle_atom_site_label_2
_geom_angle_atom_site_label_3
_geom_angle
_geom_angle_site_symmetry_1
_geom_angle_site_symmetry_3
O2 U O1 177.8(3) . .
O2 U O7 95.2(3) . .
O1 U O7 86.9(3) . .
O2 U O7 87.9(3) . 2_777
O1 U O7 93.6(3) . 2_777
O7 U O7 67.8(3) . 2_777
O2 U O6 93.3(3) . 2_666
O1 U O6 85.4(3) . 2_666
O7 U O6 143.4(2) . 2_666
O7 U O6 77.1(2) 2_777 2_666
O2 U O3 93.1(3) . .
O1 U O3 86.8(3) . .
O7 U O3 74.6(2) . .
O7 U O3 142.3(2) 2_777 .
O6 U O3 140.4(2) 2_666 .
O2 U N 84.9(3) . .
O1 U N 93.1(3) . .
O7 U N 137.9(2) . .
O7 U N 153.8(2) 2_777 .
O6 U N 78.3(2) 2_666 .
O3 U N 63.4(2) . .
O2 U U 91.8(2) . 2_777
O1 U U 90.3(2) . 2_777
O7 U U 34.20(16) . 2_777
O7 U U 33.61(15) 2_777 2_777
O6 U U 110.14(15) 2_666 2_777
O3 U U 108.72(16) . 2_777
N U U 171.18(16) . 2_777
O2 U H71 82(3) . .
O1 U H71 100(3) . .
O7 U H71 16(2) . .
O7 U H71 76(4) 2_777 .
O6 U H71 153(4) 2_666 .
O3 U H71 66(4) . .
N U H71 127(3) . .
U U H71 44(3) 2_777 .
C6 O3 U 128.5(6) . .
C7 O6 U 138.2(6) . 2_666
U O7 U 112.2(3) . 2_777
U O7 H72 141(6) . .
U O7 H72 86(8) 2_777 .
U O7 H71 33(6) . .
U O7 H71 125(8) 2_777 .
H72 O7 H71 108(4) . .
H81 O8 H82 109(4) . .
C1 N C5 118.5(7) . .
C1 N U 117.6(5) . .
C5 N U 123.8(5) . .
N C1 C2 122.0(8) . .
N C1 C6 115.6(7) . .
C2 C1 C6 122.4(8) . .
C1 C2 C3 118.6(8) . .
C1 C2 H2A 120.7 . .
C3 C2 H2A 120.7 . .
C4 C3 C2 120.5(8) . .
C4 C3 H3A 119.8 . .
C2 C3 H3A 119.8 . .
C3 C4 C5 118.5(8) . .
C3 C4 C7 122.6(8) . .
C5 C4 C7 118.8(7) . .
N C5 C4 121.8(7) . .
N C5 H5A 119.1 . .
C4 C5 H5A 119.1 . .
O4 C6 O3 124.0(8) . .
O4 C6 C1 121.2(8) . .
O3 C6 C1 114.8(7) . .
O5 C7 O6 124.3(9) . .
O5 C7 C4 117.0(8) . .
O6 C7 C4 118.7(7) . .

loop_
_geom_bond_atom_site_label_1
_geom_bond_atom_site_label_2
_geom_bond_distance
_geom_bond_site_symmetry_2
U O2 1.768(8) .
U O1 1.773(7) .
U O7 2.318(6) .
U O7 2.354(6) 2_777
U O6 2.375(7) 2_666
U O3 2.380(6) .
U N 2.601(7) .
U U 3.8772(18) 2_777
U H71 1.68(7) .
O3 C6 1.288(10) .
O4 C6 1.217(10) .
O5 C7 1.253(10) .
O6 C7 1.270(11) .
O6 U 2.375(7) 2_666
O7 U 2.354(6) 2_777
O7 H72 0.83(2) .
O7 H71 0.84(2) .
O8 H81 0.84(2) .
O8 H82 0.83(2) .
N C1 1.344(11) .
N C5 1.353(10) .
C1 C2 1.365(12) .
C1 C6 1.503(11) .
C2 C3 1.414(13) .
C2 H2A 0.9300 .
C3 C4 1.323(13) .
C3 H3A 0.9300 .
C4 C5 1.411(11) .
C4 C7 1.499(12) .
C5 H5A 0.9300 .
